data_7123279
loop_
_publ_author_name
'Goossen, Lukas J.'
'Pirkl, Nico'
'Del Grosso , Alessandro'
'Mallick, Bert'
'Doppiu, Angelino'

_publ_section_title
;
 Dihalogen-bridged NHC-palladium(I) dimers: synthesis, characterisation
 and applications in cross-coupling reactions
;
_journal_name_full 'Chemical Communications'
_journal_paper_doi 10.1039/C9CC02239B
_journal_year 2019
_chemical_formula_moiety 'C54 H73 Br N4 Pd, 2(C3 H6 O)'
_chemical_formula_sum 'C60 H85 Br N4 O2 Pd'
_chemical_formula_weight 1080.62
_space_group_crystal_system monoclinic
_space_group_IT_number 14
_space_group_name_Hall '-P 2yn'
_space_group_name_H-M_alt 'P 1 21/n 1'
_symmetry_space_group_name_Hall '-P 2yn'
_symmetry_space_group_name_H-M 'P 1 21/n 1'
_atom_sites_solution_hydrogens mixed
_atom_sites_solution_primary dual
_audit_creation_date 2019-02-07
_audit_creation_method
;
Olex2 1.2-alpha
(compiled 2018.03.09 svn.r3491 for OlexSys, GUI svn.r5477)
;
_audit_update_record
;
2019-02-07 deposited with the CCDC.    2019-04-03 downloaded from the CCDC.
;
_cell_angle_alpha 90
_cell_angle_beta 91.0258(15)
_cell_angle_gamma 90
_cell_formula_units_Z 4
_cell_length_a 12.3520(2)
_cell_length_b 21.7347(4)
_cell_length_c 21.4568(4)
_cell_measurement_reflns_used 11817
_cell_measurement_temperature 102.7(9)
_cell_measurement_theta_max 76.1820
_cell_measurement_theta_min 4.0340
_cell_volume 5759.52(18)
_computing_cell_refinement 'CrysAlisPro 1.171.38.46 (Rigaku OD, 2015)'
_computing_data_collection 'CrysAlisPro 1.171.38.46 (Rigaku OD, 2015)'
_computing_data_reduction 'CrysAlisPro 1.171.38.46 (Rigaku OD, 2015)'
_computing_molecular_graphics 'Olex2 (Dolomanov et al., 2009)'
_computing_publication_material 'Olex2 (Dolomanov et al., 2009)'
_computing_structure_refinement 'ShelXL (Sheldrick, 2015)'
_computing_structure_solution 'ShelXT (Sheldrick, 2015)'
_diffrn_ambient_environment N~2~
_diffrn_ambient_temperature 102.7(9)
_diffrn_detector 'CCD plate'
_diffrn_detector_area_resol_mean 10.4409
_diffrn_detector_type Atlas
_diffrn_measured_fraction_theta_full 1.000
_diffrn_measured_fraction_theta_max 1.000
_diffrn_measurement_details
;
List of Runs (angles in degrees, time in seconds):
 
 # Type Start End Width t~exp~ \w \q \k \f Frames
 --------------------------------------------------------------------------
 1 \w -25.00 25.00 1.00 1.00 -- -42.53 37.00 60.00 50
 2 \w 17.00 91.00 1.00 1.00 -- 42.53-125.00 120.00 74
 3 \w 72.00 115.00 1.00 2.50 -- 112.00-115.00 -22.00 43
 4 \w 76.00 110.00 1.00 2.50 -- 112.00-111.00 30.00 34
 5 \w 64.00 113.00 1.00 2.50 -- 112.00-111.00 60.00 49
 6 \w 29.00 91.00 1.00 2.50 -- 112.00 -94.00 -30.00 62
 7 \w 29.00 92.00 1.00 2.50 -- 112.00 -94.00-120.00 63
 8 \w 125.00 151.00 1.00 2.50 -- 112.00 30.00 30.00 26
 9 \w 114.00 156.00 1.00 2.50 -- 112.00 45.00 -30.00 42
 10 \w 90.00 135.00 1.00 2.50 -- 112.00 30.00-150.00 45
 11 \w 88.00 137.00 1.00 2.50 -- 112.00 77.00 -30.00 49
 12 \w 88.00 153.00 1.00 2.50 -- 112.00 61.00 60.00 65
 13 \w 115.00 154.00 1.00 2.50 -- 112.00 45.00 120.00 39
 14 \w 84.00 158.00 1.00 2.50 -- 112.00 61.00 90.00 74
 15 \w 83.00 153.00 1.00 2.50 -- 112.00 61.00 30.00 70
 16 \w 29.00 108.00 1.00 2.50 -- 112.00 -94.00 120.00 79
 17 \w -114.00 -77.00 1.00 1.00 -- -42.53 -37.00-120.00 37
 18 \w -113.00 -15.00 1.00 1.00 -- -42.53 -57.00 -60.00 98
;
_diffrn_measurement_device 'four-circle diffractometer'
_diffrn_measurement_device_type 'SuperNova, Single source at offset, Atlas'
_diffrn_measurement_method '\w scans'
_diffrn_orient_matrix_type 'CrysAlisPro convention (1999,Acta A55,543-557)'
_diffrn_orient_matrix_UB_11 -0.0497375000
_diffrn_orient_matrix_UB_12 -0.0649193000
_diffrn_orient_matrix_UB_13 -0.0044075000
_diffrn_orient_matrix_UB_21 0.0970327000
_diffrn_orient_matrix_UB_22 -0.0261341000
_diffrn_orient_matrix_UB_23 0.0374956000
_diffrn_orient_matrix_UB_31 -0.0604046000
_diffrn_orient_matrix_UB_32 0.0114102000
_diffrn_orient_matrix_UB_33 0.0611162000
_diffrn_radiation_monochromator mirror
_diffrn_radiation_probe x-ray
_diffrn_radiation_type CuK\a
_diffrn_radiation_wavelength 1.54184
_diffrn_reflns_av_R_equivalents 0.0455
_diffrn_reflns_av_unetI/netI 0.0493
_diffrn_reflns_Laue_measured_fraction_full 1.000
_diffrn_reflns_Laue_measured_fraction_max 1.000
_diffrn_reflns_limit_h_max 14
_diffrn_reflns_limit_h_min -14
_diffrn_reflns_limit_k_max 26
_diffrn_reflns_limit_k_min -26
_diffrn_reflns_limit_l_max 25
_diffrn_reflns_limit_l_min -25
_diffrn_reflns_number 33081
_diffrn_reflns_point_group_measured_fraction_full 1.000
_diffrn_reflns_point_group_measured_fraction_max 1.000
_diffrn_reflns_theta_full 67.684
_diffrn_reflns_theta_max 67.995
_diffrn_reflns_theta_min 4.068
_diffrn_source 'micro-focus sealed X-ray tube'
_diffrn_source_type 'SuperNova (Cu) X-ray Source'
_exptl_absorpt_coefficient_mu 3.733
_exptl_absorpt_correction_T_max 0.370
_exptl_absorpt_correction_T_min 0.212
_exptl_absorpt_correction_type gaussian
_exptl_absorpt_process_details
;
CrysAlisPro 1.171.38.46 (Rigaku Oxford Diffraction, 2015) 
Numerical absorption correction based on gaussian integration over 
a multifaceted crystal model Empirical absorption correction using spherical harmonics,
implemented in SCALE3 ABSPACK scaling algorithm.
;
_exptl_crystal_colour yellow
_exptl_crystal_colour_primary yellow
_exptl_crystal_density_diffrn 1.246
_exptl_crystal_description prism
_exptl_crystal_F_000 2280
_exptl_crystal_size_max 0.113
_exptl_crystal_size_mid 0.089
_exptl_crystal_size_min 0.087
_refine_diff_density_max 0.835
_refine_diff_density_min -0.438
_refine_diff_density_rms 0.066
_refine_ls_extinction_method none
_refine_ls_goodness_of_fit_ref 1.037
_refine_ls_hydrogen_treatment mixed
_refine_ls_matrix_type full
_refine_ls_number_parameters 649
_refine_ls_number_reflns 10492
_refine_ls_number_restraints 5
_refine_ls_restrained_S_all 1.036
_refine_ls_R_factor_all 0.0427
_refine_ls_R_factor_gt 0.0334
_refine_ls_shift/su_max 0.005
_refine_ls_shift/su_mean 0.000
_refine_ls_structure_factor_coef Fsqd
_refine_ls_weighting_details 'w=1/[\s^2^(Fo^2^)+(0.0347P)^2^+1.2933P] where P=(Fo^2^+2Fc^2^)/3'
_refine_ls_weighting_scheme calc
_refine_ls_wR_factor_gt 0.0769
_refine_ls_wR_factor_ref 0.0830
_reflns_Friedel_coverage 0.000
_reflns_number_gt 8963
_reflns_number_total 10492
_reflns_threshold_expression 'I > 2\s(I)'
_cod_data_source_file c9cc02239b2.cif
_cod_data_source_block dea-564
_cod_original_cell_volume 5759.49(17)
_cod_database_code 7123279
_shelx_shelxl_version_number 2018/3
_chemical_oxdiff_formula 'C14 H30 N5 Pd Br2'
_shelx_space_group_comment
;
The symmetry employed for this shelxl refinement is uniquely defined
by the following loop, which should always be used as a source of
symmetry information in preference to the above space-group names.
They are only intended as comments.
;
_reflns_odcompleteness_completeness 99.97
_reflns_odcompleteness_iscentric 1
_reflns_odcompleteness_theta 66.97
_olex2_refinement_description
;
1. Fixed Uiso
 At 1.2 times of:
  All C(H) groups, All Br(H) groups
 At 1.5 times of:
  All C(H,H,H) groups
2. Restrained distances
 Pd1-Br1 \\sim Pd1-Br2
 with sigma of 0.02
 Pd1-HB \\sim Pd1-HA
 with sigma of 0.02
 Br2-HB \\sim Br1-HA
 with sigma of 0.02
 Br2-HA \\sim Br1-HB
 with sigma of 0.02
3. Restrained planarity
 Pd1, Br1, Br2, HA, HB
 with sigma of 0.1
4. Others
 Sof(Br1)=Sof(HA)=1-FVAR(1)
 Sof(Br2)=Sof(HB)=FVAR(1)
5.a Ternary CH refined with riding coordinates:
 C20(H20), C49(H49), C52(H52), C55(H55), C26(H26), C29(H29), C58(H58), C23(H23)
5.b Aromatic/amide H refined with riding coordinates:
 C10(H10), C34(H34), C18(H18), C47(H47), C45(H45), C11(H11), C40(H40),
 C39(H39), C36(H36), C46(H46), C5(H5), C35(H35), C(H), C16(H16), C17(H17),
 C7(H7)
5.c Idealised Me refined as rotating group:
 C60(H60A,H60B,H60C), C51(H51A,H51B,H51C), C25(H25A,H25B,H25C), C31(H31A,H31B,
 H31C), C30(H30A,H30B,H30C), C50(H50A,H50B,H50C), C24(H24A,H24B,H24C), C59(H59A,
 H59B,H59C), C22(H22A,H22B,H22C), C28(H28A,H28B,H28C), C63(H63A,H63B,H63C),
 C21(H21A,H21B,H21C), C57(H57A,H57B,H57C), C54(H54A,H54B,H54C), C27(H27A,H27B,
 H1), C56(H56A,H56B,H56C), C65(H65A,H65B,H65C), C67(H67A,H67B,H67C), C64(H64A,
 H64B,H64C), C53(H53A,H53B,H53C)
;
_olex2_submission_special_instructions 'No special instructions were received'
_oxdiff_exptl_absorpt_empirical_details
;
Empirical correction (ABSPACK) includes:
 - Absorption correction using spherical harmonics
 - Frame scaling
;
_oxdiff_exptl_absorpt_empirical_full_max 1.125
_oxdiff_exptl_absorpt_empirical_full_min 0.912

loop_
_space_group_symop_operation_xyz
'x, y, z'
'-x+1/2, y+1/2, -z+1/2'
'-x, -y, -z'
'x-1/2, -y-1/2, z-1/2'

loop_
_atom_site_label
_atom_site_type_symbol
_atom_site_fract_x
_atom_site_fract_y
_atom_site_fract_z
_atom_site_U_iso_or_equiv
_atom_site_adp_type
_atom_site_occupancy
_atom_site_site_symmetry_order
_atom_site_calc_flag
_atom_site_refinement_flags_posn
_atom_site_refinement_flags_occupancy
_atom_site_disorder_assembly
_atom_site_disorder_group
Pd1 Pd 0.66180(2) 0.22075(2) 0.83364(2) 0.01831(6) Uani 1 1 d D . . .
Br1 Br 0.5601(8) 0.3038(4) 0.8925(4) 0.016(3) Uani 0.0211(11) 1 d D P A 1
HA H 0.72(3) 0.176(12) 0.790(12) 0.019 Uiso 0.0211(11) 1 d DR P A 1
Br2 Br 0.76299(2) 0.13998(2) 0.77118(2) 0.02725(8) Uani 0.9789(11) 1 d D P A 2
HB H 0.607(3) 0.2677(16) 0.8766(16) 0.033 Uiso 0.9789(11) 1 d DR P A 2
N12 N 0.86045(17) 0.21590(9) 0.92269(9) 0.0210(4) Uani 1 1 d . . . .
N41 N 0.43724(16) 0.16523(9) 0.81783(10) 0.0217(4) Uani 1 1 d . . . .
C33 C 0.5831(2) 0.21580(12) 0.63258(12) 0.0239(5) Uani 1 1 d . . . .
C19 C 0.7591(2) 0.16809(12) 1.00619(12) 0.0259(5) Uani 1 1 d . . . .
C13 C 0.79965(19) 0.24672(11) 0.87937(10) 0.0191(4) Uani 1 1 d . . . .
N38 N 0.48522(17) 0.20328(10) 0.73059(10) 0.0219(4) Uani 1 1 d . . . .
C14 C 0.8318(2) 0.16127(11) 0.95716(11) 0.0218(5) Uani 1 1 d . . . .
C20 C 0.7077(2) 0.22953(12) 1.02152(12) 0.0279(5) Uani 1 1 d . . . .
H20 H 0.700132 0.252815 0.982575 0.033 Uiso 1 1 calc R . . .
N9 N 0.85722(17) 0.29916(10) 0.86960(9) 0.0216(4) Uani 1 1 d . . . .
C32 C 0.5305(2) 0.24259(12) 0.68339(12) 0.0230(5) Uani 1 1 d . . . .
C49 C 0.5106(2) 0.04599(12) 0.86296(12) 0.0274(5) Uani 1 1 d . . . .
H49 H 0.517124 0.063880 0.821275 0.033 Uiso 1 1 calc R . . .
C52 C 0.3489(2) 0.25896(13) 0.89843(14) 0.0331(6) Uani 1 1 d . . . .
H52 H 0.392539 0.266822 0.861574 0.040 Uiso 1 1 calc R . . .
C55 C 0.4429(2) 0.33386(13) 0.73861(13) 0.0326(6) Uani 1 1 d . . . .
H55 H 0.422887 0.300637 0.767056 0.039 Uiso 1 1 calc R . . .
C10 C 0.9516(2) 0.30085(12) 0.90560(12) 0.0253(5) Uani 1 1 d . . . .
H10 H 1.003285 0.331963 0.906508 0.030 Uiso 1 1 calc R . . .
C60 C 0.5188(3) 0.11781(14) 0.58207(14) 0.0378(6) Uani 1 1 d . . . .
H60A H 0.527438 0.134714 0.541124 0.057 Uiso 1 1 calc GR . . .
H60B H 0.447112 0.126486 0.596251 0.057 Uiso 1 1 calc GR . . .
H60C H 0.529574 0.074092 0.580714 0.057 Uiso 1 1 calc GR . . .
C51 C 0.6245(2) 0.03572(12) 0.88970(12) 0.0291(5) Uani 1 1 d . . . .
H51A H 0.662709 0.007588 0.863544 0.044 Uiso 1 1 calc GR . . .
H51B H 0.619893 0.018859 0.930929 0.044 Uiso 1 1 calc GR . . .
H51C H 0.662406 0.074240 0.891464 0.044 Uiso 1 1 calc GR . . .
C26 C 0.7543(2) 0.39961(13) 0.93440(13) 0.0327(6) Uani 1 1 d . . . .
H26 H 0.771518 0.358077 0.949345 0.039 Uiso 1 1 calc R . . .
C48 C 0.4502(2) 0.09140(12) 0.90315(12) 0.0247(5) Uani 1 1 d . . . .
C44 C 0.3736(2) 0.19394(12) 0.92074(13) 0.0265(5) Uani 1 1 d . . . .
C29 C 0.9046(2) 0.30227(12) 0.73789(12) 0.0264(5) Uani 1 1 d . . . .
H29 H 0.896411 0.264875 0.762882 0.032 Uiso 1 1 calc R . . .
C34 C 0.6162(2) 0.25512(13) 0.58549(12) 0.0274(5) Uani 1 1 d . . . .
H34 H 0.651298 0.238752 0.551273 0.033 Uiso 1 1 calc R . . .
C18 C 0.7396(2) 0.11664(13) 1.04325(13) 0.0306(6) Uani 1 1 d . . . .
H18 H 0.690350 0.119525 1.075407 0.037 Uiso 1 1 calc R . . .
C25 C 1.0835(2) 0.10449(13) 0.91695(14) 0.0342(6) Uani 1 1 d . . . .
H25A H 1.132282 0.098142 0.883200 0.051 Uiso 1 1 calc GR . . .
H25B H 1.097325 0.074344 0.948810 0.051 Uiso 1 1 calc GR . . .
H25C H 1.094298 0.144944 0.933921 0.051 Uiso 1 1 calc GR . . .
C43 C 0.4239(2) 0.15055(12) 0.88302(11) 0.0228(5) Uani 1 1 d . . . .
C47 C 0.4196(2) 0.07503(13) 0.96366(13) 0.0299(6) Uani 1 1 d . . . .
H47 H 0.435103 0.035741 0.978488 0.036 Uiso 1 1 calc R . . .
C58 C 0.6024(2) 0.14683(12) 0.62706(12) 0.0267(5) Uani 1 1 d . . . .
H58 H 0.593378 0.128342 0.668301 0.032 Uiso 1 1 calc R . . .
C31 C 1.0260(2) 0.31855(14) 0.73707(16) 0.0371(6) Uani 1 1 d . . . .
H31A H 1.065174 0.285816 0.717644 0.056 Uiso 1 1 calc GR . . .
H31B H 1.052455 0.324048 0.779033 0.056 Uiso 1 1 calc GR . . .
H31C H 1.035873 0.355919 0.714018 0.056 Uiso 1 1 calc GR . . .
C30 C 0.8618(3) 0.28869(15) 0.67233(14) 0.0386(7) Uani 1 1 d . . . .
H30A H 0.873947 0.323692 0.646077 0.058 Uiso 1 1 calc GR . . .
H30B H 0.785643 0.280202 0.673700 0.058 Uiso 1 1 calc GR . . .
H30C H 0.898937 0.253608 0.655891 0.058 Uiso 1 1 calc GR . . .
C45 C 0.3456(2) 0.17515(14) 0.98073(13) 0.0303(6) Uani 1 1 d . . . .
H45 H 0.311961 0.202874 1.007122 0.036 Uiso 1 1 calc R . . .
O1 O 1.1135(3) 0.41918(13) 0.91137(16) 0.0701(8) Uani 1 1 d . . . .
C23 C 0.9661(2) 0.09816(12) 0.89278(13) 0.0275(5) Uani 1 1 d . . . .
H23 H 0.952411 0.130751 0.862075 0.033 Uiso 1 1 calc R . . .
C11 C 0.9533(2) 0.24863(11) 0.93880(12) 0.0234(5) Uani 1 1 d . . . .
H11 H 1.006727 0.236557 0.967326 0.028 Uiso 1 1 calc R . . .
C15 C 0.8858(2) 0.10573(12) 0.94525(12) 0.0255(5) Uani 1 1 d . . . .
O2 O 0.1488(2) 0.06312(12) 0.73859(16) 0.0632(8) Uani 1 1 d . . . .
C42 C 0.51851(19) 0.19776(11) 0.79146(11) 0.0197(4) Uani 1 1 d . . . .
C40 C 0.3571(2) 0.14968(12) 0.77455(13) 0.0274(5) Uani 1 1 d . . . .
H40 H 0.294908 0.126907 0.781916 0.033 Uiso 1 1 calc R . . .
C39 C 0.3869(2) 0.17382(12) 0.72018(12) 0.0268(5) Uani 1 1 d . . . .
H39 H 0.348823 0.171333 0.682470 0.032 Uiso 1 1 calc R . . .
C36 C 0.5448(2) 0.34293(12) 0.63842(13) 0.0320(6) Uani 1 1 d . . . .
H36 H 0.532934 0.385158 0.640010 0.038 Uiso 1 1 calc R . . .
C50 C 0.4495(3) -0.01521(15) 0.85653(15) 0.0398(7) Uani 1 1 d . . . .
H50A H 0.377555 -0.007614 0.840679 0.060 Uiso 1 1 calc GR . . .
H50B H 0.445698 -0.034672 0.896595 0.060 Uiso 1 1 calc GR . . .
H50C H 0.486999 -0.041631 0.828295 0.060 Uiso 1 1 calc GR . . .
C46 C 0.3670(2) 0.11615(14) 1.00140(12) 0.0313(6) Uani 1 1 d . . . .
H46 H 0.345889 0.104151 1.040962 0.038 Uiso 1 1 calc R . . .
C5 C 0.8142(2) 0.40699(13) 0.73682(13) 0.0310(6) Uani 1 1 d . . . .
H5 H 0.825250 0.409136 0.694114 0.037 Uiso 1 1 calc R . . .
C24 C 0.9522(3) 0.03611(13) 0.86003(14) 0.0373(6) Uani 1 1 d . . . .
H24A H 0.878063 0.031089 0.846914 0.056 Uiso 1 1 calc GR . . .
H24B H 0.972098 0.003615 0.888308 0.056 Uiso 1 1 calc GR . . .
H24C H 0.997894 0.034658 0.824318 0.056 Uiso 1 1 calc GR . . .
C59 C 0.7164(2) 0.13196(14) 0.60497(14) 0.0360(6) Uani 1 1 d . . . .
H59A H 0.722674 0.143388 0.561964 0.054 Uiso 1 1 calc GR . . .
H59B H 0.729748 0.088649 0.609439 0.054 Uiso 1 1 calc GR . . .
H59C H 0.768533 0.154489 0.629630 0.054 Uiso 1 1 calc GR . . .
C35 C 0.5984(2) 0.31798(13) 0.58810(12) 0.0298(6) Uani 1 1 d . . . .
H35 H 0.622375 0.343349 0.556275 0.036 Uiso 1 1 calc R . . .
C3 C 0.8219(2) 0.35175(11) 0.83328(12) 0.0231(5) Uani 1 1 d . . . .
C37 C 0.5083(2) 0.30578(13) 0.68658(12) 0.0286(5) Uani 1 1 d . . . .
C C 0.7690(2) 0.45662(13) 0.76721(14) 0.0330(6) Uani 1 1 d . . . .
H H 0.751478 0.492097 0.744995 0.040 Uiso 1 1 calc R . . .
C8 C 0.7750(2) 0.40097(12) 0.86489(13) 0.0268(5) Uani 1 1 d . . . .
C16 C 0.8645(2) 0.05628(12) 0.98470(13) 0.0309(6) Uani 1 1 d . . . .
H16 H 0.899616 0.019021 0.978367 0.037 Uiso 1 1 calc R . . .
C4 C 0.8435(2) 0.35347(12) 0.76953(12) 0.0249(5) Uani 1 1 d . . . .
C22 C 0.7818(3) 0.26658(16) 1.06581(17) 0.0459(8) Uani 1 1 d . . . .
H22A H 0.852458 0.269964 1.048234 0.069 Uiso 1 1 calc GR . . .
H22B H 0.787172 0.245999 1.105326 0.069 Uiso 1 1 calc GR . . .
H22C H 0.752024 0.306950 1.071544 0.069 Uiso 1 1 calc GR . . .
C62 C 1.1444(3) 0.45647(15) 0.87412(19) 0.0506(9) Uani 1 1 d . . . .
C28 C 0.8292(3) 0.44420(15) 0.96905(15) 0.0441(7) Uani 1 1 d . . . .
H28A H 0.903008 0.435244 0.959145 0.066 Uiso 1 1 calc GR . . .
H28B H 0.819541 0.439856 1.013132 0.066 Uiso 1 1 calc GR . . .
H28C H 0.812145 0.485590 0.956719 0.066 Uiso 1 1 calc GR . . .
C17 C 0.7922(3) 0.06137(13) 1.03302(13) 0.0341(6) Uani 1 1 d . . . .
H17 H 0.778936 0.027732 1.058566 0.041 Uiso 1 1 calc R . . .
C63 C 1.2575(4) 0.4814(2) 0.8799(3) 0.0780(15) Uani 1 1 d . . . .
H63A H 1.300415 0.465260 0.846788 0.117 Uiso 1 1 calc GR . . .
H63B H 1.288738 0.469307 0.919304 0.117 Uiso 1 1 calc GR . . .
H63C H 1.255578 0.525441 0.877242 0.117 Uiso 1 1 calc GR . . .
C21 C 0.5957(3) 0.22372(17) 1.04923(18) 0.0484(8) Uani 1 1 d . . . .
H21A H 0.564935 0.263930 1.054263 0.073 Uiso 1 1 calc GR . . .
H21B H 0.601417 0.203796 1.089090 0.073 Uiso 1 1 calc GR . . .
H21C H 0.550139 0.199762 1.021851 0.073 Uiso 1 1 calc GR . . .
C57 C 0.5093(3) 0.38012(17) 0.77543(17) 0.0490(8) Uani 1 1 d . . . .
H57A H 0.525606 0.414683 0.749359 0.074 Uiso 1 1 calc GR . . .
H57B H 0.575558 0.361254 0.789653 0.074 Uiso 1 1 calc GR . . .
H57C H 0.469001 0.393814 0.810661 0.074 Uiso 1 1 calc GR . . .
C54 C 0.3783(4) 0.30726(15) 0.94705(18) 0.0549(9) Uani 1 1 d . . . .
H54A H 0.453139 0.302890 0.959069 0.082 Uiso 1 1 calc GR . . .
H54B H 0.333929 0.301874 0.982922 0.082 Uiso 1 1 calc GR . . .
H54C H 0.366407 0.347536 0.929878 0.082 Uiso 1 1 calc GR . . .
C7 C 0.7496(2) 0.45378(12) 0.83056(14) 0.0322(6) Uani 1 1 d . . . .
H7 H 0.719265 0.487477 0.850468 0.039 Uiso 1 1 calc R . . .
C27 C 0.6355(3) 0.4120(2) 0.94861(16) 0.0556(9) Uani 1 1 d . . . .
H27A H 0.616388 0.452692 0.934912 0.083 Uiso 1 1 calc GR . . .
H27B H 0.624789 0.408685 0.992684 0.083 Uiso 1 1 calc GR . . .
H1 H 0.590748 0.382438 0.927162 0.083 Uiso 1 1 calc GR . . .
C66 C 0.0746(3) 0.09058(17) 0.71203(19) 0.0479(8) Uani 1 1 d . . . .
C56 C 0.3374(3) 0.3640(2) 0.71389(18) 0.0565(10) Uani 1 1 d . . . .
H56A H 0.354755 0.396487 0.685472 0.085 Uiso 1 1 calc GR . . .
H56B H 0.297862 0.380531 0.748167 0.085 Uiso 1 1 calc GR . . .
H56C H 0.293928 0.333650 0.692649 0.085 Uiso 1 1 calc GR . . .
C65 C -0.0112(3) 0.05795(17) 0.6741(2) 0.0563(10) Uani 1 1 d . . . .
H65A H -0.008107 0.071306 0.631495 0.085 Uiso 1 1 calc GR . . .
H65B H -0.081191 0.067326 0.690343 0.085 Uiso 1 1 calc GR . . .
H65C H 0.000890 0.014355 0.676122 0.085 Uiso 1 1 calc GR . . .
C67 C 0.0629(3) 0.15709(18) 0.7179(3) 0.0658(12) Uani 1 1 d . . . .
H67A H 0.067716 0.175783 0.677546 0.099 Uiso 1 1 calc GR . . .
H67B H 0.119484 0.172834 0.744723 0.099 Uiso 1 1 calc GR . . .
H67C H -0.006184 0.166421 0.735426 0.099 Uiso 1 1 calc GR . . .
C64 C 1.0752(5) 0.4789(2) 0.8223(2) 0.0767(14) Uani 1 1 d . . . .
H64A H 1.104072 0.465236 0.783449 0.115 Uiso 1 1 calc GR . . .
H64B H 1.073170 0.523044 0.823041 0.115 Uiso 1 1 calc GR . . .
H64C H 1.003196 0.463020 0.826701 0.115 Uiso 1 1 calc GR . . .
C53 C 0.2314(3) 0.26489(18) 0.8792(3) 0.0750(15) Uani 1 1 d . . . .
H53A H 0.215981 0.306907 0.868506 0.112 Uiso 1 1 calc GR . . .
H53B H 0.186696 0.252507 0.913119 0.112 Uiso 1 1 calc GR . . .
H53C H 0.216816 0.239041 0.843777 0.112 Uiso 1 1 calc GR . . .

loop_
_atom_site_aniso_label
_atom_site_aniso_U_11
_atom_site_aniso_U_22
_atom_site_aniso_U_33
_atom_site_aniso_U_23
_atom_site_aniso_U_13
_atom_site_aniso_U_12
Pd1 0.01819(9) 0.01959(9) 0.01714(9) 0.00124(6) -0.00001(6) -0.00154(6)
Br1 0.015(5) 0.020(5) 0.012(5) -0.004(4) 0.001(3) -0.003(4)
Br2 0.02529(14) 0.02942(14) 0.02693(14) -0.00535(11) -0.00234(10) 0.00421(10)
N12 0.0218(10) 0.0206(9) 0.0206(10) 0.0008(8) -0.0018(8) -0.0016(8)
N41 0.0197(10) 0.0240(10) 0.0214(10) 0.0023(8) 0.0004(8) -0.0020(8)
C33 0.0218(12) 0.0278(12) 0.0220(12) 0.0023(10) -0.0010(9) -0.0010(9)
C19 0.0285(13) 0.0282(12) 0.0208(12) 0.0040(10) -0.0055(9) -0.0034(10)
C13 0.0210(12) 0.0200(11) 0.0164(10) -0.0001(9) 0.0015(8) 0.0002(9)
N38 0.0212(10) 0.0241(10) 0.0205(10) 0.0026(9) -0.0013(8) -0.0026(8)
C14 0.0259(12) 0.0207(11) 0.0187(11) 0.0048(10) -0.0048(9) -0.0043(9)
C20 0.0324(14) 0.0297(13) 0.0214(12) 0.0014(11) -0.0001(10) -0.0027(11)
N9 0.0213(10) 0.0217(9) 0.0217(10) 0.0018(8) -0.0008(8) -0.0012(8)
C32 0.0223(12) 0.0254(12) 0.0213(11) 0.0044(10) -0.0018(9) -0.0033(9)
C49 0.0332(14) 0.0244(12) 0.0249(12) 0.0012(10) 0.0054(10) 0.0007(10)
C52 0.0329(15) 0.0276(13) 0.0391(15) 0.0041(12) 0.0123(12) 0.0045(11)
C55 0.0410(16) 0.0282(13) 0.0286(14) 0.0047(11) 0.0034(11) 0.0022(12)
C10 0.0246(13) 0.0237(11) 0.0274(12) 0.0020(10) -0.0029(10) -0.0023(10)
C60 0.0456(17) 0.0314(13) 0.0359(15) -0.0052(13) -0.0071(13) -0.0002(12)
C51 0.0319(14) 0.0274(12) 0.0281(13) -0.0002(11) 0.0056(10) 0.0019(10)
C26 0.0419(16) 0.0285(13) 0.0277(14) -0.0022(11) 0.0016(11) 0.0060(12)
C48 0.0260(13) 0.0256(12) 0.0227(12) 0.0022(10) 0.0045(9) -0.0011(10)
C44 0.0221(12) 0.0277(12) 0.0300(13) 0.0018(11) 0.0055(10) -0.0004(10)
C29 0.0286(13) 0.0264(12) 0.0244(12) 0.0022(10) 0.0020(10) -0.0033(10)
C34 0.0268(13) 0.0342(13) 0.0213(12) 0.0013(11) -0.0003(9) -0.0006(11)
C18 0.0323(14) 0.0332(14) 0.0265(13) 0.0063(12) 0.0012(10) -0.0074(11)
C25 0.0348(15) 0.0314(13) 0.0364(15) 0.0030(12) -0.0003(11) 0.0032(11)
C43 0.0208(12) 0.0270(12) 0.0207(12) 0.0022(10) 0.0028(9) -0.0043(9)
C47 0.0367(15) 0.0281(12) 0.0251(13) 0.0043(11) 0.0047(10) 0.0022(11)
C58 0.0308(14) 0.0286(13) 0.0205(12) 0.0008(10) -0.0006(10) -0.0010(10)
C31 0.0303(15) 0.0316(14) 0.0494(17) 0.0001(13) 0.0008(12) -0.0010(11)
C30 0.0391(17) 0.0461(17) 0.0305(15) -0.0040(13) -0.0023(12) -0.0003(13)
C45 0.0299(14) 0.0341(14) 0.0273(13) -0.0041(11) 0.0078(10) -0.0002(11)
O1 0.0690(19) 0.0491(15) 0.092(2) 0.0083(16) 0.0030(16) -0.0258(14)
C23 0.0315(14) 0.0221(11) 0.0289(13) 0.0008(10) -0.0026(10) 0.0031(10)
C11 0.0216(12) 0.0235(11) 0.0248(12) -0.0001(10) -0.0046(9) -0.0014(9)
C15 0.0292(13) 0.0234(12) 0.0237(12) 0.0015(10) -0.0036(10) -0.0032(10)
O2 0.0439(15) 0.0498(14) 0.096(2) -0.0046(15) -0.0120(14) 0.0012(12)
C42 0.0181(11) 0.0201(10) 0.0211(11) 0.0004(9) 0.0008(8) 0.0002(9)
C40 0.0220(12) 0.0298(12) 0.0303(13) 0.0058(11) -0.0032(10) -0.0052(10)
C39 0.0253(13) 0.0308(12) 0.0240(12) 0.0035(11) -0.0068(9) -0.0037(10)
C36 0.0435(16) 0.0236(12) 0.0290(14) 0.0055(11) -0.0001(11) 0.0007(11)
C50 0.0398(17) 0.0370(15) 0.0429(17) -0.0130(14) 0.0057(13) -0.0056(13)
C46 0.0322(14) 0.0381(14) 0.0239(13) 0.0057(12) 0.0085(10) -0.0033(11)
C5 0.0332(14) 0.0308(13) 0.0289(13) 0.0078(12) -0.0006(10) -0.0038(11)
C24 0.0437(17) 0.0306(14) 0.0375(15) -0.0069(13) -0.0022(12) 0.0017(12)
C59 0.0403(16) 0.0343(14) 0.0333(15) 0.0028(12) 0.0040(12) 0.0064(12)
C35 0.0347(14) 0.0321(13) 0.0226(12) 0.0115(11) -0.0003(10) -0.0051(11)
C3 0.0217(12) 0.0203(11) 0.0272(12) 0.0044(10) -0.0019(9) -0.0028(9)
C37 0.0314(14) 0.0297(13) 0.0246(12) 0.0030(11) -0.0020(10) 0.0005(11)
C 0.0349(15) 0.0264(13) 0.0374(15) 0.0112(12) -0.0058(11) 0.0027(11)
C8 0.0262(13) 0.0233(12) 0.0308(13) 0.0011(11) -0.0015(10) -0.0015(10)
C16 0.0351(15) 0.0222(12) 0.0351(14) 0.0069(11) -0.0063(11) -0.0001(11)
C4 0.0237(12) 0.0236(12) 0.0272(12) 0.0033(10) -0.0032(9) -0.0040(10)
C22 0.0422(18) 0.0427(17) 0.052(2) -0.0179(16) -0.0089(15) 0.0034(14)
C62 0.057(2) 0.0306(15) 0.065(2) -0.0158(16) 0.0177(17) -0.0095(15)
C28 0.056(2) 0.0409(16) 0.0346(16) -0.0028(14) -0.0105(14) 0.0051(15)
C17 0.0434(16) 0.0287(13) 0.0301(14) 0.0143(12) -0.0045(11) -0.0066(12)
C63 0.059(3) 0.071(3) 0.106(4) -0.026(3) 0.038(3) -0.023(2)
C21 0.0370(18) 0.0473(18) 0.061(2) -0.0047(17) 0.0104(15) -0.0011(14)
C57 0.048(2) 0.054(2) 0.0451(18) -0.0131(17) -0.0011(14) 0.0032(16)
C54 0.084(3) 0.0292(15) 0.051(2) 0.0003(15) 0.0044(19) -0.0036(17)
C7 0.0336(15) 0.0237(12) 0.0392(15) 0.0015(12) -0.0025(11) 0.0024(11)
C27 0.046(2) 0.083(3) 0.0380(17) -0.0099(19) 0.0080(14) 0.0052(19)
C66 0.0298(16) 0.0450(18) 0.069(2) -0.0085(17) 0.0066(15) -0.0021(14)
C56 0.0407(19) 0.082(3) 0.0469(19) -0.017(2) -0.0001(15) 0.0171(18)
C65 0.0385(19) 0.0489(19) 0.081(3) -0.023(2) -0.0048(17) 0.0037(15)
C67 0.038(2) 0.047(2) 0.112(4) -0.017(2) -0.003(2) 0.0010(16)
C64 0.108(4) 0.058(2) 0.064(3) -0.013(2) 0.002(3) -0.012(3)
C53 0.046(2) 0.0404(18) 0.138(5) 0.012(2) -0.027(3) 0.0077(16)

loop_
_atom_type_symbol
_atom_type_description
_atom_type_scat_dispersion_real
_atom_type_scat_dispersion_imag
_atom_type_scat_source
C C 0.0181 0.0091 'International Tables Vol C Tables 4.2.6.8 and 6.1.1.4'
H H 0.0000 0.0000 'International Tables Vol C Tables 4.2.6.8 and 6.1.1.4'
Br Br -0.6763 1.2805 'International Tables Vol C Tables 4.2.6.8 and 6.1.1.4'
N N 0.0311 0.0180 'International Tables Vol C Tables 4.2.6.8 and 6.1.1.4'
O O 0.0492 0.0322 'International Tables Vol C Tables 4.2.6.8 and 6.1.1.4'
Pd Pd 0.1215 3.9337 'International Tables Vol C Tables 4.2.6.8 and 6.1.1.4'

loop_
_exptl_crystal_face_index_h
_exptl_crystal_face_index_k
_exptl_crystal_face_index_l
_exptl_crystal_face_perp_dist
4 -7 10 0.0385
-3 7 -11 0.0462
-7 7 4 0.0399
-7 2 7 0.0423
7 0 7 0.0459
-4 2 12 0.0418
4 12 1 0.0413
4 -4 -12 0.0541
-4 -12 -3 0.0390

loop_
_geom_angle_atom_site_label_1
_geom_angle_atom_site_label_2
_geom_angle_atom_site_label_3
_geom_angle
C13 Pd1 Br1 88.9(2)
C13 Pd1 Br2 91.76(6)
C13 Pd1 C42 176.58(9)
C42 Pd1 Br1 87.8(2)
C42 Pd1 Br2 91.60(7)
C13 N12 C14 128.0(2)
C13 N12 C11 111.2(2)
C11 N12 C14 120.2(2)
C42 N41 C43 127.9(2)
C42 N41 C40 111.8(2)
C40 N41 C43 120.1(2)
C32 C33 C58 122.9(2)
C34 C33 C32 117.1(2)
C34 C33 C58 120.0(2)
C14 C19 C20 122.1(2)
C18 C19 C14 117.5(2)
C18 C19 C20 120.3(2)
N12 C13 Pd1 129.88(17)
N12 C13 N9 103.5(2)
N9 C13 Pd1 126.46(17)
C42 N38 C32 127.4(2)
C42 N38 C39 111.1(2)
C39 N38 C32 120.6(2)
C19 C14 N12 117.6(2)
C19 C14 C15 122.7(2)
C15 C14 N12 119.4(2)
C19 C20 C22 110.4(2)
C19 C20 C21 113.5(2)
C21 C20 C22 109.7(3)
C13 N9 C10 111.9(2)
C13 N9 C3 126.3(2)
C10 N9 C3 121.4(2)
C33 C32 N38 119.3(2)
C37 C32 C33 122.5(2)
C37 C32 N38 117.8(2)
C51 C49 C50 110.8(2)
C48 C49 C51 109.9(2)
C48 C49 C50 111.7(2)
C54 C52 C44 112.4(3)
C53 C52 C44 110.7(3)
C53 C52 C54 110.2(3)
C37 C55 C56 112.0(2)
C57 C55 C37 111.2(3)
C57 C55 C56 110.1(3)
C11 C10 N9 106.2(2)
C8 C26 C28 110.8(3)
C8 C26 C27 111.8(3)
C28 C26 C27 111.5(3)
C43 C48 C49 122.6(2)
C43 C48 C47 117.1(2)
C47 C48 C49 120.3(2)
C43 C44 C52 122.3(2)
C43 C44 C45 117.1(2)
C45 C44 C52 120.6(2)
C30 C29 C31 110.8(2)
C4 C29 C31 109.2(2)
C4 C29 C30 112.9(2)
C35 C34 C33 121.9(2)
C17 C18 C19 121.2(3)
C48 C43 N41 118.3(2)
C48 C43 C44 123.2(2)
C44 C43 N41 118.1(2)
C46 C47 C48 121.1(2)
C33 C58 C60 110.4(2)
C33 C58 C59 112.2(2)
C59 C58 C60 109.3(2)
C46 C45 C44 121.1(3)
C15 C23 C25 111.3(2)
C15 C23 C24 111.5(2)
C24 C23 C25 109.3(2)
C10 C11 N12 107.3(2)
C14 C15 C23 123.0(2)
C16 C15 C14 117.1(2)
C16 C15 C23 119.9(2)
N41 C42 Pd1 125.81(17)
N41 C42 N38 103.4(2)
N38 C42 Pd1 130.34(17)
C39 C40 N41 106.5(2)
C40 C39 N38 107.1(2)
C35 C36 C37 121.1(3)
C47 C46 C45 120.3(2)
C C5 C4 120.9(3)
C34 C35 C36 119.7(2)
C8 C3 N9 117.8(2)
C8 C3 C4 122.8(2)
C4 C3 N9 119.1(2)
C32 C37 C55 122.5(2)
C36 C37 C32 117.7(3)
C36 C37 C55 119.7(2)
C5 C C7 120.4(2)
C3 C8 C26 122.7(2)
C7 C8 C26 119.6(3)
C7 C8 C3 117.7(3)
C17 C16 C15 121.6(3)
C5 C4 C29 120.8(2)
C3 C4 C29 121.7(2)
C3 C4 C5 117.3(2)
O1 C62 C63 119.6(4)
O1 C62 C64 122.4(4)
C64 C62 C63 118.0(4)
C18 C17 C16 119.9(3)
C C7 C8 120.8(3)
O2 C66 C65 122.4(3)
O2 C66 C67 121.1(4)
C67 C66 C65 116.4(3)

loop_
_geom_bond_atom_site_label_1
_geom_bond_atom_site_label_2
_geom_bond_distance
Pd1 Br1 2.548(9)
Pd1 Br2 2.5495(3)
Pd1 C13 2.030(2)
Pd1 C42 2.036(2)
N12 C13 1.361(3)
N12 C14 1.446(3)
N12 C11 1.388(3)
N41 C43 1.447(3)
N41 C42 1.359(3)
N41 C40 1.387(3)
C33 C32 1.405(4)
C33 C34 1.390(4)
C33 C58 1.523(4)
C19 C14 1.403(4)
C19 C20 1.518(4)
C19 C18 1.396(4)
C13 N9 1.362(3)
N38 C32 1.445(3)
N38 C42 1.367(3)
N38 C39 1.388(3)
C14 C15 1.405(4)
C20 C22 1.536(4)
C20 C21 1.520(4)
N9 C10 1.387(3)
N9 C3 1.446(3)
C32 C37 1.403(4)
C49 C51 1.526(4)
C49 C48 1.515(4)
C49 C50 1.534(4)
C52 C44 1.521(4)
C52 C54 1.519(5)
C52 C53 1.506(5)
C55 C37 1.518(4)
C55 C57 1.512(4)
C55 C56 1.544(5)
C10 C11 1.340(4)
C60 C58 1.536(4)
C26 C8 1.518(4)
C26 C28 1.524(4)
C26 C27 1.528(5)
C48 C43 1.393(4)
C48 C47 1.405(4)
C44 C43 1.396(4)
C44 C45 1.400(4)
C29 C31 1.540(4)
C29 C30 1.523(4)
C29 C4 1.512(4)
C34 C35 1.385(4)
C18 C17 1.385(4)
C25 C23 1.538(4)
C47 C46 1.376(4)
C58 C59 1.529(4)
C45 C46 1.381(4)
O1 C62 1.205(5)
C23 C15 1.522(4)
C23 C24 1.529(4)
C15 C16 1.396(4)
O2 C66 1.226(5)
C40 C39 1.337(4)
C36 C35 1.387(4)
C36 C37 1.393(4)
C5 C 1.383(4)
C5 C4 1.403(4)
C3 C8 1.398(4)
C3 C4 1.399(4)
C C7 1.386(4)
C8 C7 1.397(4)
C16 C17 1.385(4)
C62 C63 1.501(6)
C62 C64 1.473(7)
C66 C65 1.503(5)
C66 C67 1.458(5)

loop_
_exptl_oxdiff_crystal_face_indexfrac_h
_exptl_oxdiff_crystal_face_indexfrac_k
_exptl_oxdiff_crystal_face_indexfrac_l
_exptl_oxdiff_crystal_face_x
_exptl_oxdiff_crystal_face_y
_exptl_oxdiff_crystal_face_z
3.8533 -7.0574 9.9112 0.2228 0.9300 0.2924
-3.2768 6.5515 -10.8388 -0.2146 -0.8956 -0.3897
-6.5257 7.1790 4.1363 -0.1597 -0.6657 0.7289
-7.0009 1.8685 6.7715 0.1971 -0.4742 0.8581
6.8851 0.1547 6.9251 -0.3830 0.9237 0.0091
-3.9820 2.3744 11.9826 -0.0089 0.0009 1.0000
4.3316 11.8499 0.5057 -0.9870 0.1296 -0.0955
3.5331 -3.6501 -12.0795 0.1145 -0.0147 -0.9933
-3.5189 -12.2935 -2.9129 0.9859 -0.1294 -0.1057
